data_7153616
loop_
_publ_author_name
'Lin, Shaoxia'
'Li, Mengru'
'Dong, Zhiyong'
'Liang, Fushun'
'Zhang, Jingping'

_publ_section_title
;
 Hypervalent iodine(iii)-mediated cyclopropa(e)nation of alkenes/alkynes
 under mild conditions.
;
_journal_issue 8
_journal_name_full 'Organic &amp; biomolecular chemistry'
_journal_page_first 1341
_journal_page_last 1350
_journal_paper_doi 10.1039/c3ob42123f
_journal_volume 12
_journal_year 2014
_chemical_formula_sum 'C18 H12 N2 O'
_chemical_formula_weight 272.30
_chemical_name_systematic
;
 ?
;
_space_group_IT_number 14
_symmetry_space_group_name_Hall '-P 2ybc'
_symmetry_space_group_name_H-M 'P 1 21/c 1'
_atom_sites_solution_hydrogens geom
_atom_sites_solution_primary direct
_atom_sites_solution_secondary difmap
_audit_creation_method SHELXL-97
_cell_angle_alpha 90.00
_cell_angle_beta 97.093(5)
_cell_angle_gamma 90.00
_cell_formula_units_Z 4
_cell_length_a 11.3178(6)
_cell_length_b 15.0624(7)
_cell_length_c 8.1854(4)
_cell_measurement_temperature 293(2)
_cell_volume 1384.71(12)
_computing_structure_refinement 'SHELXL-97 (Sheldrick, 2008)'
_diffrn_ambient_temperature 293(2)
_diffrn_measured_fraction_theta_full 0.995
_diffrn_measured_fraction_theta_max 0.995
_diffrn_radiation_monochromator graphite
_diffrn_radiation_source 'fine-focus sealed tube'
_diffrn_radiation_type MoK\a
_diffrn_radiation_wavelength 0.71073
_diffrn_reflns_av_R_equivalents 0.0205
_diffrn_reflns_av_sigmaI/netI 0.0281
_diffrn_reflns_limit_h_max 8
_diffrn_reflns_limit_h_min -13
_diffrn_reflns_limit_k_max 14
_diffrn_reflns_limit_k_min -17
_diffrn_reflns_limit_l_max 9
_diffrn_reflns_limit_l_min -8
_diffrn_reflns_number 5283
_diffrn_reflns_theta_full 25.00
_diffrn_reflns_theta_max 25.03
_diffrn_reflns_theta_min 3.26
_exptl_absorpt_coefficient_mu 0.083
_exptl_absorpt_correction_T_max 0.9796
_exptl_absorpt_correction_T_min 0.9708
_exptl_crystal_density_diffrn 1.306
_exptl_crystal_density_method 'not measured'
_exptl_crystal_F_000 568
_exptl_crystal_size_max 0.36
_exptl_crystal_size_mid 0.25
_exptl_crystal_size_min 0.25
_refine_diff_density_max 0.142
_refine_diff_density_min -0.216
_refine_diff_density_rms 0.038
_refine_ls_extinction_method none
_refine_ls_goodness_of_fit_ref 1.033
_refine_ls_hydrogen_treatment mixed
_refine_ls_matrix_type full
_refine_ls_number_parameters 180
_refine_ls_number_reflns 2438
_refine_ls_number_restraints 0
_refine_ls_restrained_S_all 1.033
_refine_ls_R_factor_all 0.0580
_refine_ls_R_factor_gt 0.0427
_refine_ls_shift/su_max 0.000
_refine_ls_shift/su_mean 0.000
_refine_ls_structure_factor_coef Fsqd
_refine_ls_weighting_details 'calc w=1/[\s^2^(Fo^2^)+(0.0464P)^2^+0.2539P] where P=(Fo^2^+2Fc^2^)/3'
_refine_ls_weighting_scheme calc
_refine_ls_wR_factor_gt 0.0966
_refine_ls_wR_factor_ref 0.1057
_reflns_number_gt 1903
_reflns_number_total 2438
_reflns_threshold_expression >2\s(I)
_cod_data_source_file c3ob42123f.txt
_cod_data_source_block 2
_cod_database_code 7153616

loop_
_symmetry_equiv_pos_as_xyz
'x, y, z'
'-x, y+1/2, -z+1/2'
'-x, -y, -z'
'x, -y-1/2, z-1/2'

loop_
_atom_site_label
_atom_site_type_symbol
_atom_site_fract_x
_atom_site_fract_y
_atom_site_fract_z
_atom_site_U_iso_or_equiv
_atom_site_adp_type
_atom_site_occupancy
_atom_site_symmetry_multiplicity
_atom_site_calc_flag
_atom_site_refinement_flags
O1 O 0.93322(10) 0.38522(8) 1.04270(16) 0.0601(4) Uani 1 1 d .
C7 C 0.83450(13) 0.37104(10) 0.97034(19) 0.0437(4) Uani 1 1 d .
C1 C 0.85853(15) 0.20859(11) 0.9993(2) 0.0502(4) Uani 1 1 d .
H1 H 0.9294 0.2192 1.0668 0.060 Uiso 1 1 calc R
C9 C 0.80786(13) 0.52960(10) 0.85228(18) 0.0415(4) Uani 1 1 d .
H9 H 0.8948 0.5260 0.8587 0.050 Uiso 1 1 calc R
C10 C 0.76476(13) 0.53356(10) 1.02309(19) 0.0426(4) Uani 1 1 d .
C8 C 0.75466(13) 0.44824(10) 0.91810(19) 0.0442(4) Uani 1 1 d .
H8 H 0.6743 0.4330 0.8672 0.053 Uiso 1 1 calc R
C5 C 0.68721(15) 0.26252(11) 0.8283(2) 0.0509(4) Uani 1 1 d .
H5 H 0.6414 0.3093 0.7811 0.061 Uiso 1 1 calc R
C010 C 0.85497(15) 0.54536(11) 1.1631(2) 0.0484(4) Uiso 1 1 d .
C11 C 0.75427(14) 0.58420(10) 0.71059(18) 0.0426(4) Uani 1 1 d .
C6 C 0.79101(13) 0.27982(10) 0.93078(18) 0.0400(4) Uani 1 1 d .
C16 C 0.63773(16) 0.57633(12) 0.6388(2) 0.0569(5) Uani 1 1 d .
H16 H 0.5874 0.5354 0.6797 0.068 Uiso 1 1 calc R
C12 C 0.82672(16) 0.64616(12) 0.6479(2) 0.0555(5) Uani 1 1 d .
H12 H 0.9053 0.6523 0.6953 0.067 Uiso 1 1 calc R
C3 C 0.71745(17) 0.10683(12) 0.8674(2) 0.0605(5) Uani 1 1 d .
H3 H 0.6918 0.0487 0.8478 0.073 Uiso 1 1 calc R
C2 C 0.82125(17) 0.12302(11) 0.9681(2) 0.0586(5) Uani 1 1 d .
H2 H 0.8664 0.0759 1.0152 0.070 Uiso 1 1 calc R
C14 C 0.6687(2) 0.69047(14) 0.4448(2) 0.0669(6) Uani 1 1 d .
H14 H 0.6398 0.7259 0.3556 0.080 Uiso 1 1 calc R
C018 C 0.65133(16) 0.57367(11) 1.04268(19) 0.0468(4) Uiso 1 1 d .
C4 C 0.65106(16) 0.17599(13) 0.7953(2) 0.0614(5) Uani 1 1 d .
H4 H 0.5820 0.1646 0.7245 0.074 Uiso 1 1 calc R
C15 C 0.59579(19) 0.62932(14) 0.5060(2) 0.0681(6) Uani 1 1 d .
H15 H 0.5174 0.6234 0.4577 0.082 Uiso 1 1 calc R
C13 C 0.7839(2) 0.69908(14) 0.5156(2) 0.0679(5) Uani 1 1 d .
H13 H 0.8336 0.7406 0.4749 0.082 Uiso 1 1 calc R
N2 N 0.55995(14) 0.60167(11) 1.0593(2) 0.0646(4) Uani 1 1 d .
N1 N 0.92471(14) 0.56023(11) 1.27207(19) 0.0685(5) Uani 1 1 d .

loop_
_atom_site_aniso_label
_atom_site_aniso_U_11
_atom_site_aniso_U_22
_atom_site_aniso_U_33
_atom_site_aniso_U_23
_atom_site_aniso_U_13
_atom_site_aniso_U_12
O1 0.0371(6) 0.0526(7) 0.0852(9) 0.0012(6) -0.0133(6) -0.0018(5)
C7 0.0321(8) 0.0489(9) 0.0490(9) 0.0023(7) 0.0002(7) -0.0012(7)
C1 0.0448(10) 0.0520(10) 0.0524(10) 0.0000(8) 0.0011(8) 0.0041(8)
C9 0.0327(8) 0.0446(9) 0.0465(9) -0.0014(7) 0.0015(7) 0.0004(7)
C10 0.0344(8) 0.0455(9) 0.0462(9) 0.0007(7) -0.0015(7) -0.0014(7)
C8 0.0321(8) 0.0448(9) 0.0533(9) -0.0029(7) -0.0045(7) -0.0022(7)
C5 0.0410(9) 0.0496(10) 0.0599(10) -0.0018(8) -0.0024(8) -0.0009(8)
C11 0.0419(9) 0.0438(9) 0.0412(8) -0.0060(7) 0.0018(7) 0.0059(7)
C6 0.0336(8) 0.0462(9) 0.0404(8) 0.0010(7) 0.0053(7) -0.0010(7)
C16 0.0478(10) 0.0645(11) 0.0555(10) 0.0026(9) -0.0052(8) 0.0016(9)
C12 0.0499(10) 0.0602(11) 0.0563(10) 0.0057(9) 0.0064(8) 0.0021(9)
C3 0.0639(12) 0.0475(10) 0.0727(12) -0.0111(9) 0.0182(10) -0.0078(9)
C2 0.0641(12) 0.0454(10) 0.0660(11) 0.0010(8) 0.0066(10) 0.0076(9)
C14 0.0839(15) 0.0688(13) 0.0466(10) 0.0066(9) 0.0028(10) 0.0255(11)
C4 0.0484(10) 0.0627(12) 0.0708(12) -0.0124(10) -0.0014(9) -0.0105(9)
C15 0.0605(12) 0.0832(14) 0.0555(11) 0.0012(10) -0.0137(9) 0.0151(11)
C13 0.0760(14) 0.0668(12) 0.0621(11) 0.0149(10) 0.0127(11) 0.0090(11)
N2 0.0504(9) 0.0712(10) 0.0715(10) -0.0080(8) 0.0047(8) 0.0105(8)
N1 0.0580(10) 0.0866(12) 0.0571(9) -0.0071(8) -0.0087(8) -0.0029(9)

loop_
_atom_type_symbol
_atom_type_description
_atom_type_scat_dispersion_real
_atom_type_scat_dispersion_imag
_atom_type_scat_source
C C 0.0033 0.0016 'International Tables Vol C Tables 4.2.6.8 and 6.1.1.4'
H H 0.0000 0.0000 'International Tables Vol C Tables 4.2.6.8 and 6.1.1.4'
N N 0.0061 0.0033 'International Tables Vol C Tables 4.2.6.8 and 6.1.1.4'
O O 0.0106 0.0060 'International Tables Vol C Tables 4.2.6.8 and 6.1.1.4'

loop_
_geom_angle_atom_site_label_1
_geom_angle_atom_site_label_2
_geom_angle_atom_site_label_3
_geom_angle
O1 C7 C6 121.96(14)
O1 C7 C8 119.11(14)
C6 C7 C8 118.93(13)
C2 C1 C6 120.52(16)
C2 C1 H1 119.7
C6 C1 H1 119.7
C11 C9 C8 126.17(13)
C11 C9 C10 122.86(13)
C8 C9 C10 61.12(10)
C11 C9 H9 112.5
C8 C9 H9 112.5
C10 C9 H9 112.5
C018 C10 C010 114.18(14)
C018 C10 C9 120.19(13)
C010 C10 C9 116.90(13)
C018 C10 C8 113.85(13)
C010 C10 C8 122.66(13)
C9 C10 C8 58.07(10)
C9 C8 C7 118.84(13)
C9 C8 C10 60.81(10)
C7 C8 C10 119.06(13)
C9 C8 H8 115.7
C7 C8 H8 115.7
C10 C8 H8 115.7
C6 C5 C4 120.34(16)
C6 C5 H5 119.8
C4 C5 H5 119.8
N1 C010 C10 175.69(18)
C16 C11 C12 118.62(15)
C16 C11 C9 124.06(15)
C12 C11 C9 117.32(14)
C5 C6 C1 118.81(15)
C5 C6 C7 122.83(14)
C1 C6 C7 118.35(14)
C11 C16 C15 120.10(18)
C11 C16 H16 119.9
C15 C16 H16 119.9
C11 C12 C13 120.87(18)
C11 C12 H12 119.6
C13 C12 H12 119.6
C2 C3 C4 120.38(17)
C2 C3 H3 119.8
C4 C3 H3 119.8
C1 C2 C3 120.04(17)
C1 C2 H2 120.0
C3 C2 H2 120.0
C13 C14 C15 119.61(17)
C13 C14 H14 120.2
C15 C14 H14 120.2
N2 C018 C10 176.98(18)
C3 C4 C5 119.86(17)
C3 C4 H4 120.1
C5 C4 H4 120.1
C14 C15 C16 120.70(19)
C14 C15 H15 119.7
C16 C15 H15 119.7
C14 C13 C12 120.1(2)
C14 C13 H13 120.0
C12 C13 H13 120.0

loop_
_geom_bond_atom_site_label_1
_geom_bond_atom_site_label_2
_geom_bond_distance
O1 C7 1.2171(17)
C7 C6 1.482(2)
C7 C8 1.502(2)
C1 C2 1.370(2)
C1 C6 1.394(2)
C1 H1 0.9300
C9 C11 1.488(2)
C9 C8 1.495(2)
C9 C10 1.538(2)
C9 H9 0.9800
C10 C018 1.446(2)
C10 C010 1.449(2)
C10 C8 1.542(2)
C8 H8 0.9800
C5 C6 1.382(2)
C5 C4 1.383(2)
C5 H5 0.9300
C010 N1 1.138(2)
C11 C16 1.381(2)
C11 C12 1.382(2)
C16 C15 1.384(3)
C16 H16 0.9300
C12 C13 1.383(3)
C12 H12 0.9300
C3 C2 1.371(3)
C3 C4 1.374(3)
C3 H3 0.9300
C2 H2 0.9300
C14 C13 1.366(3)
C14 C15 1.372(3)
C14 H14 0.9300
C018 N2 1.141(2)
C4 H4 0.9300
C15 H15 0.9300
C13 H13 0.9300

loop_
_geom_torsion_atom_site_label_1
_geom_torsion_atom_site_label_2
_geom_torsion_atom_site_label_3
_geom_torsion_atom_site_label_4
_geom_torsion
C11 C9 C10 C018 15.6(2)
C8 C9 C10 C018 -100.87(16)
C11 C9 C10 C010 -130.12(15)
C8 C9 C10 C010 113.38(15)
C11 C9 C10 C8 116.50(16)
C11 C9 C8 C7 139.51(15)
C10 C9 C8 C7 -109.13(15)
C11 C9 C8 C10 -111.36(17)
O1 C7 C8 C9 39.6(2)
C6 C7 C8 C9 -139.83(14)
O1 C7 C8 C10 -31.1(2)
C6 C7 C8 C10 149.50(14)
C018 C10 C8 C9 111.86(15)
C010 C10 C8 C9 -103.52(16)
C018 C10 C8 C7 -139.38(15)
C010 C10 C8 C7 5.2(2)
C9 C10 C8 C7 108.76(16)
C018 C10 C010 N1 -56(2)
C9 C10 C010 N1 92(2)
C8 C10 C010 N1 159(2)
C8 C9 C11 C16 12.3(2)
C10 C9 C11 C16 -63.8(2)
C8 C9 C11 C12 -167.50(15)
C10 C9 C11 C12 116.38(17)
C4 C5 C6 C1 0.3(2)
C4 C5 C6 C7 179.83(16)
C2 C1 C6 C5 -1.3(2)
C2 C1 C6 C7 179.17(15)
O1 C7 C6 C5 -170.12(16)
C8 C7 C6 C5 9.3(2)
O1 C7 C6 C1 9.4(2)
C8 C7 C6 C1 -171.19(14)
C12 C11 C16 C15 0.5(3)
C9 C11 C16 C15 -179.26(16)
C16 C11 C12 C13 -0.2(3)
C9 C11 C12 C13 179.56(16)
C6 C1 C2 C3 0.7(3)
C4 C3 C2 C1 0.9(3)
C010 C10 C018 N2 -105(3)
C9 C10 C018 N2 109(3)
C8 C10 C018 N2 43(3)
C2 C3 C4 C5 -1.9(3)
C6 C5 C4 C3 1.3(3)
C13 C14 C15 C16 0.1(3)
C11 C16 C15 C14 -0.4(3)
C15 C14 C13 C12 0.2(3)
C11 C12 C13 C14 -0.1(3)
